data_7057554
loop_
_publ_author_name
'Mali, Prakash R.'
'Khomane, Navnath B.'
'Sridhar, B.'
'Meshram, H. M.'
'Likhar, Pravin R.'

_publ_section_title
;
 Synthesis of new spiro pyrrole/pyrrolizine/thiazole derivatives via (3+2)
 cycloaddition reactions
;
_journal_issue 16
_journal_name_full 'New Journal of Chemistry'
_journal_page_first 13819
_journal_paper_doi 10.1039/C8NJ02127A
_journal_volume 42
_journal_year 2018
_chemical_formula_moiety 'C21 H16 N2 O4'
_chemical_formula_sum 'C21 H16 N2 O4'
_chemical_formula_weight 360.36
_space_group_crystal_system monoclinic
_space_group_IT_number 14
_space_group_name_Hall '-P 2yn'
_space_group_name_H-M_alt 'P 1 21/n 1'
_symmetry_space_group_name_Hall '-P 2yn'
_symmetry_space_group_name_H-M 'P 1 21/n 1'
_atom_sites_solution_hydrogens mixed
_audit_creation_method SHELXL-2014/7
_audit_update_record
;
2018-06-20 deposited with the CCDC.
2018-07-03 downloaded from the CCDC.
;
_cell_angle_alpha 90
_cell_angle_beta 90.73(2)
_cell_angle_gamma 90
_cell_formula_units_Z 4
_cell_length_a 9.965(8)
_cell_length_b 8.009(6)
_cell_length_c 21.306(16)
_cell_measurement_reflns_used 9497
_cell_measurement_temperature 294(2)
_cell_measurement_theta_max 31.59
_cell_measurement_theta_min 2.72
_cell_volume 1700(2)
_computing_cell_refinement '<i>SAINT</i> (Bruker, 2016)'
_computing_data_collection '<i>APEX3</i> (Bruker, 2016)'
_computing_data_reduction 'Bruker SAINT'
_computing_molecular_graphics 'Bruker SHELXTL'
_computing_publication_material 'Bruker SHELXTL'
_computing_structure_refinement '<i>SHELXL2014</i> (Sheldrick, 2015b)'
_computing_structure_solution '<i>SHELXT</i> (Sheldrick, 2015a)'
_diffrn_ambient_temperature 294(2)
_diffrn_measured_fraction_theta_full 0.999
_diffrn_measured_fraction_theta_max 0.897
_diffrn_measurement_device_type 'Bruker D8 QUEST PHOTON-100'
_diffrn_measurement_method '\w and \f'
_diffrn_radiation_type MoK\a
_diffrn_radiation_wavelength 0.71073
_diffrn_reflns_av_R_equivalents 0.0482
_diffrn_reflns_av_unetI/netI 0.0480
_diffrn_reflns_Laue_measured_fraction_full 0.999
_diffrn_reflns_Laue_measured_fraction_max 0.897
_diffrn_reflns_limit_h_max 15
_diffrn_reflns_limit_h_min -15
_diffrn_reflns_limit_k_max 12
_diffrn_reflns_limit_k_min -11
_diffrn_reflns_limit_l_max 32
_diffrn_reflns_limit_l_min -30
_diffrn_reflns_number 21266
_diffrn_reflns_point_group_measured_fraction_full 0.999
_diffrn_reflns_point_group_measured_fraction_max 0.897
_diffrn_reflns_theta_full 25.242
_diffrn_reflns_theta_max 33.385
_diffrn_reflns_theta_min 2.245
_exptl_absorpt_coefficient_mu 0.099
_exptl_absorpt_correction_T_max 0.7466
_exptl_absorpt_correction_T_min 0.6526
_exptl_absorpt_correction_type multi-scan
_exptl_absorpt_process_details 'SADABS, Bruker, 2016'
_exptl_crystal_colour colorless
_exptl_crystal_density_diffrn 1.408
_exptl_crystal_description block
_exptl_crystal_F_000 752
_exptl_crystal_size_max 0.280
_exptl_crystal_size_mid 0.240
_exptl_crystal_size_min 0.090
_refine_diff_density_max 0.376
_refine_diff_density_min -0.210
_refine_diff_density_rms 0.044
_refine_ls_extinction_coef 0.0133(18)
_refine_ls_extinction_expression Fc^*^=kFc[1+0.001xFc^2^\l^3^/sin(2\q)]^-1/4^
_refine_ls_extinction_method 'SHELXL-2014/7 (Sheldrick 2014'
_refine_ls_goodness_of_fit_ref 1.023
_refine_ls_hydrogen_treatment mixed
_refine_ls_matrix_type full
_refine_ls_number_parameters 253
_refine_ls_number_reflns 5937
_refine_ls_number_restraints 0
_refine_ls_restrained_S_all 1.023
_refine_ls_R_factor_all 0.0791
_refine_ls_R_factor_gt 0.0519
_refine_ls_shift/su_max 0.001
_refine_ls_shift/su_mean 0.000
_refine_ls_structure_factor_coef Fsqd
_refine_ls_weighting_details 'w=1/[\s^2^(Fo^2^)+(0.0530P)^2^+0.5202P] where P=(Fo^2^+2Fc^2^)/3'
_refine_ls_weighting_scheme calc
_refine_ls_wR_factor_gt 0.1248
_refine_ls_wR_factor_ref 0.1376
_reflns_Friedel_coverage 0.000
_reflns_number_gt 4307
_reflns_number_total 5937
_reflns_threshold_expression 'I > 2\s(I)'
_cod_data_source_file c8nj02127a2.cif
_cod_data_source_block KA532_0m-auto
_cod_depositor_comments 'Adding full bibliography for 7057554.cif.'
_cod_database_code 7057554
_shelx_shelxl_version_number 2014/7
_shelx_space_group_comment
;
The symmetry employed for this shelxl refinement is uniquely defined
by the following loop, which should always be used as a source of
symmetry information in preference to the above space-group names.
They are only intended as comments.
;
_shelx_estimated_absorpt_t_min 0.973
_shelx_estimated_absorpt_t_max 0.991

loop_
_space_group_symop_operation_xyz
'x, y, z'
'-x+1/2, y+1/2, -z+1/2'
'-x, -y, -z'
'x-1/2, -y-1/2, z-1/2'

loop_
_atom_site_label
_atom_site_type_symbol
_atom_site_fract_x
_atom_site_fract_y
_atom_site_fract_z
_atom_site_U_iso_or_equiv
_atom_site_adp_type
_atom_site_occupancy
_atom_site_site_symmetry_order
_atom_site_calc_flag
_atom_site_refinement_flags_posn
_atom_site_refinement_flags_adp
C1 C 0.22906(12) 0.66127(14) 0.56345(5) 0.0276(2) Uani 1 1 d . .
C2 C 0.26147(12) 0.68936(15) 0.49407(6) 0.0300(2) Uani 1 1 d . .
C3 C 0.30647(12) 0.52831(15) 0.46772(6) 0.0307(2) Uani 1 1 d . .
C4 C 0.33167(16) 0.4867(2) 0.40592(7) 0.0439(3) Uani 1 1 d . .
H4 H 0.3228 0.5653 0.3740 0.053 Uiso 1 1 calc R U
C5 C 0.37049(18) 0.3242(2) 0.39308(7) 0.0502(4) Uani 1 1 d . .
H5 H 0.3869 0.2931 0.3518 0.060 Uiso 1 1 calc R U
C6 C 0.38539(16) 0.20712(19) 0.44047(8) 0.0463(3) Uani 1 1 d . .
H6 H 0.4110 0.0988 0.4305 0.056 Uiso 1 1 calc R U
C7 C 0.36296(14) 0.24823(17) 0.50195(7) 0.0386(3) Uani 1 1 d . .
H7 H 0.3741 0.1699 0.5338 0.046 Uiso 1 1 calc R U
C8 C 0.32296(12) 0.41100(15) 0.51511(6) 0.0290(2) Uani 1 1 d . .
C9 C 0.28944(13) 0.48625(15) 0.57607(6) 0.0320(3) Uani 1 1 d . .
C10 C 0.21248(12) 0.78727(16) 0.66254(6) 0.0312(2) Uani 1 1 d . .
H10 H 0.2482 0.6920 0.6863 0.037 Uiso 1 1 calc R U
C11 C 0.06629(12) 0.74778(15) 0.64255(6) 0.0305(2) Uani 1 1 d . .
H11 H 0.0234 0.6759 0.6737 0.037 Uiso 1 1 calc R U
C12 C -0.02020(13) 0.89969(16) 0.62871(7) 0.0359(3) Uani 1 1 d . .
C13 C -0.00880(12) 0.76122(15) 0.53387(6) 0.0316(3) Uani 1 1 d . .
C14 C 0.07591(12) 0.65755(14) 0.57909(6) 0.0282(2) Uani 1 1 d . .
H14 H 0.0425 0.5428 0.5818 0.034 Uiso 1 1 calc R U
C15 C 0.23796(14) 0.94633(18) 0.70052(7) 0.0397(3) Uani 1 1 d . .
H15A H 0.2096 1.0426 0.6761 0.048 Uiso 1 1 calc R U
H15B H 0.1853 0.9434 0.7385 0.048 Uiso 1 1 calc R U
C16 C 0.46743(17) 1.07466(18) 0.68640(7) 0.0444(3) Uani 1 1 d . .
H16 H 0.4308 1.1455 0.6561 0.053 Uiso 1 1 calc R U
C17 C 0.60412(18) 1.0814(2) 0.69973(8) 0.0510(4) Uani 1 1 d . .
H17 H 0.6581 1.1550 0.6777 0.061 Uiso 1 1 calc R U
C18 C 0.66052(16) 0.9808(2) 0.74503(7) 0.0463(3) Uani 1 1 d . .
H18 H 0.7521 0.9859 0.7539 0.056 Uiso 1 1 calc R U
C19 C 0.57957(16) 0.87248(19) 0.77712(7) 0.0448(3) Uani 1 1 d . .
H19 H 0.6164 0.8046 0.8083 0.054 Uiso 1 1 calc R U
C20 C 0.44365(15) 0.86352(17) 0.76353(7) 0.0400(3) Uani 1 1 d . .
H20 H 0.3906 0.7888 0.7856 0.048 Uiso 1 1 calc R U
C21 C 0.38480(14) 0.96347(15) 0.71770(6) 0.0335(3) Uani 1 1 d . .
N1 N 0.28115(11) 0.79577(14) 0.60236(5) 0.0335(2) Uani 1 1 d . .
H1N H 0.363(2) 0.794(3) 0.6076(10) 0.076(7) Uiso 1 1 d . .
N2 N -0.05593(12) 0.89709(14) 0.56593(6) 0.0372(3) Uani 1 1 d . .
H2N H -0.110(2) 0.974(3) 0.5494(9) 0.058(5) Uiso 1 1 d . .
O1 O 0.30680(14) 0.42410(14) 0.62686(5) 0.0566(3) Uani 1 1 d . .
O2 O 0.25619(11) 0.82253(12) 0.46722(5) 0.0455(3) Uani 1 1 d . .
O3 O -0.03177(11) 0.73065(14) 0.47949(5) 0.0463(3) Uani 1 1 d . .
O4 O -0.05673(12) 1.00422(16) 0.66524(6) 0.0578(3) Uani 1 1 d . .

loop_
_atom_site_aniso_label
_atom_site_aniso_U_11
_atom_site_aniso_U_22
_atom_site_aniso_U_33
_atom_site_aniso_U_23
_atom_site_aniso_U_13
_atom_site_aniso_U_12
C1 0.0281(5) 0.0230(5) 0.0316(6) -0.0016(4) -0.0002(4) 0.0047(4)
C2 0.0288(6) 0.0277(5) 0.0333(6) 0.0020(4) -0.0004(5) 0.0034(4)
C3 0.0289(6) 0.0303(6) 0.0330(6) -0.0017(5) 0.0009(5) 0.0018(4)
C4 0.0523(9) 0.0470(8) 0.0326(7) -0.0016(6) 0.0041(6) 0.0039(6)
C5 0.0570(9) 0.0530(9) 0.0408(8) -0.0161(7) 0.0096(7) 0.0035(7)
C6 0.0467(8) 0.0357(7) 0.0567(9) -0.0151(6) 0.0108(7) 0.0058(6)
C7 0.0389(7) 0.0295(6) 0.0475(8) -0.0024(5) 0.0042(6) 0.0087(5)
C8 0.0263(5) 0.0274(5) 0.0334(6) -0.0019(4) 0.0007(4) 0.0045(4)
C9 0.0337(6) 0.0289(5) 0.0332(6) 0.0009(5) 0.0006(5) 0.0090(5)
C10 0.0316(6) 0.0300(5) 0.0319(6) -0.0044(5) -0.0019(5) 0.0038(5)
C11 0.0300(6) 0.0294(5) 0.0323(6) -0.0006(4) 0.0035(5) 0.0000(4)
C12 0.0263(6) 0.0340(6) 0.0474(7) -0.0073(5) 0.0040(5) 0.0022(5)
C13 0.0257(5) 0.0283(5) 0.0408(7) -0.0007(5) -0.0025(5) -0.0014(4)
C14 0.0283(5) 0.0208(5) 0.0355(6) -0.0011(4) -0.0006(4) -0.0001(4)
C15 0.0392(7) 0.0378(7) 0.0420(7) -0.0142(6) -0.0041(6) 0.0062(5)
C16 0.0598(9) 0.0365(7) 0.0368(7) 0.0064(5) -0.0083(6) -0.0026(6)
C17 0.0544(9) 0.0505(9) 0.0481(8) 0.0074(7) 0.0007(7) -0.0182(7)
C18 0.0391(7) 0.0502(8) 0.0495(8) -0.0032(7) -0.0033(6) -0.0057(6)
C19 0.0465(8) 0.0381(7) 0.0496(8) 0.0061(6) -0.0117(6) 0.0011(6)
C20 0.0449(8) 0.0327(6) 0.0422(7) 0.0047(5) -0.0022(6) -0.0077(5)
C21 0.0395(7) 0.0282(5) 0.0329(6) -0.0083(5) -0.0036(5) 0.0009(5)
N1 0.0274(5) 0.0343(5) 0.0387(6) -0.0093(4) 0.0013(4) -0.0020(4)
N2 0.0323(5) 0.0295(5) 0.0498(7) -0.0004(5) -0.0039(5) 0.0076(4)
O1 0.0869(9) 0.0483(6) 0.0346(5) 0.0074(5) 0.0007(5) 0.0308(6)
O2 0.0550(6) 0.0324(5) 0.0493(6) 0.0116(4) 0.0065(5) 0.0068(4)
O3 0.0463(6) 0.0503(6) 0.0421(6) -0.0049(5) -0.0121(4) 0.0036(5)
O4 0.0479(6) 0.0578(7) 0.0676(7) -0.0266(6) 0.0031(5) 0.0189(5)

loop_
_atom_type_symbol
_atom_type_description
_atom_type_scat_dispersion_real
_atom_type_scat_dispersion_imag
_atom_type_scat_source
C C 0.0033 0.0016 'International Tables Vol C Tables 4.2.6.8 and 6.1.1.4'
H H 0.0000 0.0000 'International Tables Vol C Tables 4.2.6.8 and 6.1.1.4'
N N 0.0061 0.0033 'International Tables Vol C Tables 4.2.6.8 and 6.1.1.4'
O O 0.0106 0.0060 'International Tables Vol C Tables 4.2.6.8 and 6.1.1.4'

loop_
_geom_angle_atom_site_label_1
_geom_angle_atom_site_label_2
_geom_angle_atom_site_label_3
_geom_angle
N1 C1 C2 111.32(11)
N1 C1 C9 115.96(11)
C2 C1 C9 102.36(9)
N1 C1 C14 103.59(9)
C2 C1 C14 115.19(10)
C9 C1 C14 108.87(10)
O2 C2 C3 126.89(13)
O2 C2 C1 125.17(12)
C3 C2 C1 107.86(10)
C4 C3 C8 120.52(13)
C4 C3 C2 129.11(12)
C8 C3 C2 110.37(12)
C3 C4 C5 117.93(14)
C3 C4 H4 121.0
C5 C4 H4 121.0
C6 C5 C4 121.29(14)
C6 C5 H5 119.4
C4 C5 H5 119.4
C7 C6 C5 121.11(14)
C7 C6 H6 119.4
C5 C6 H6 119.4
C6 C7 C8 117.87(13)
C6 C7 H7 121.1
C8 C7 H7 121.1
C3 C8 C7 121.26(12)
C3 C8 C9 109.77(11)
C7 C8 C9 128.96(12)
O1 C9 C8 126.33(12)
O1 C9 C1 125.65(12)
C8 C9 C1 108.02(10)
N1 C10 C15 110.41(12)
N1 C10 C11 102.59(10)
C15 C10 C11 117.78(10)
N1 C10 H10 108.6
C15 C10 H10 108.6
C11 C10 H10 108.6
C12 C11 C14 104.34(11)
C12 C11 C10 114.87(11)
C14 C11 C10 105.63(10)
C12 C11 H11 110.6
C14 C11 H11 110.6
C10 C11 H11 110.6
O4 C12 N2 124.14(13)
O4 C12 C11 127.46(14)
N2 C12 C11 108.37(11)
O3 C13 N2 125.39(12)
O3 C13 C14 126.62(12)
N2 C13 C14 107.99(12)
C13 C14 C11 105.10(11)
C13 C14 C1 112.92(11)
C11 C14 C1 104.48(9)
C13 C14 H14 111.3
C11 C14 H14 111.3
C1 C14 H14 111.3
C21 C15 C10 110.97(11)
C21 C15 H15A 109.4
C10 C15 H15A 109.4
C21 C15 H15B 109.4
C10 C15 H15B 109.4
H15A C15 H15B 108.0
C17 C16 C21 120.83(14)
C17 C16 H16 119.6
C21 C16 H16 119.6
C18 C17 C16 120.87(15)
C18 C17 H17 119.6
C16 C17 H17 119.6
C17 C18 C19 118.90(15)
C17 C18 H18 120.6
C19 C18 H18 120.6
C18 C19 C20 120.57(14)
C18 C19 H19 119.7
C20 C19 H19 119.7
C19 C20 C21 121.44(13)
C19 C20 H20 119.3
C21 C20 H20 119.3
C20 C21 C16 117.39(14)
C20 C21 C15 121.20(13)
C16 C21 C15 121.36(13)
C1 N1 C10 107.35(11)
C1 N1 H1N 114.5(16)
C10 N1 H1N 110.7(15)
C13 N2 C12 114.15(11)
C13 N2 H2N 124.2(12)
C12 N2 H2N 121.5(12)

loop_
_geom_bond_atom_site_label_1
_geom_bond_atom_site_label_2
_geom_bond_distance
C1 N1 1.4512(17)
C1 C2 1.534(2)
C1 C9 1.5475(19)
C1 C14 1.567(2)
C2 O2 1.2111(17)
C2 C3 1.4786(19)
C3 C4 1.384(2)
C3 C8 1.3874(18)
C4 C5 1.386(2)
C4 H4 0.9300
C5 C6 1.384(2)
C5 H5 0.9300
C6 C7 1.372(2)
C6 H6 0.9300
C7 C8 1.3926(19)
C7 H7 0.9300
C8 C9 1.4741(19)
C9 O1 1.2017(17)
C10 N1 1.4627(19)
C10 C15 1.529(2)
C10 C11 1.545(2)
C10 H10 0.9800
C11 C12 1.518(2)
C11 C14 1.5371(19)
C11 H11 0.9800
C12 O4 1.2027(17)
C12 N2 1.380(2)
C13 O3 1.2034(18)
C13 N2 1.3709(18)
C13 C14 1.5197(18)
C14 H14 0.9800
C15 C21 1.510(2)
C15 H15A 0.9700
C15 H15B 0.9700
C16 C17 1.389(3)
C16 C21 1.389(2)
C16 H16 0.9300
C17 C18 1.372(2)
C17 H17 0.9300
C18 C19 1.373(2)
C18 H18 0.9300
C19 C20 1.383(2)
C19 H19 0.9300
C20 C21 1.387(2)
C20 H20 0.9300
N1 H1N 0.82(2)
N2 H2N 0.89(2)

loop_
_geom_hbond_atom_site_label_D
_geom_hbond_atom_site_label_H
_geom_hbond_atom_site_label_A
_geom_hbond_distance_DH
_geom_hbond_distance_HA
_geom_hbond_distance_DA
_geom_hbond_angle_DHA
_geom_hbond_site_symmetry_A
N2 H2N O2 0.89(2) 2.21(2) 3.080(2) 166(2) 3_576

loop_
_geom_torsion_atom_site_label_1
_geom_torsion_atom_site_label_2
_geom_torsion_atom_site_label_3
_geom_torsion_atom_site_label_4
_geom_torsion
N1 C1 C2 O2 -40.37(17)
C9 C1 C2 O2 -164.87(13)
C14 C1 C2 O2 77.16(16)
N1 C1 C2 C3 136.66(11)
C9 C1 C2 C3 12.16(12)
C14 C1 C2 C3 -105.81(11)
O2 C2 C3 C4 -11.2(2)
C1 C2 C3 C4 171.79(13)
O2 C2 C3 C8 168.69(13)
C1 C2 C3 C8 -8.27(14)
C8 C3 C4 C5 1.5(2)
C2 C3 C4 C5 -178.58(14)
C3 C4 C5 C6 -0.8(2)
C4 C5 C6 C7 -0.4(3)
C5 C6 C7 C8 0.8(2)
C4 C3 C8 C7 -1.1(2)
C2 C3 C8 C7 179.00(12)
C4 C3 C8 C9 -179.82(12)
C2 C3 C8 C9 0.23(14)
C6 C7 C8 C3 -0.1(2)
C6 C7 C8 C9 178.38(13)
C3 C8 C9 O1 -171.52(15)
C7 C8 C9 O1 9.8(2)
C3 C8 C9 C1 7.83(14)
C7 C8 C9 C1 -170.82(13)
N1 C1 C9 O1 45.91(19)
C2 C1 C9 O1 167.28(15)
C14 C1 C9 O1 -70.35(17)
N1 C1 C9 C8 -133.45(12)
C2 C1 C9 C8 -12.08(12)
C14 C1 C9 C8 110.29(11)
N1 C10 C11 C12 -88.16(12)
C15 C10 C11 C12 33.27(17)
N1 C10 C11 C14 26.24(12)
C15 C10 C11 C14 147.67(11)
C14 C11 C12 O4 178.11(14)
C10 C11 C12 O4 -66.74(19)
C14 C11 C12 N2 0.18(13)
C10 C11 C12 N2 115.33(12)
O3 C13 C14 C11 -177.27(13)
N2 C13 C14 C11 2.46(13)
O3 C13 C14 C1 69.45(17)
N2 C13 C14 C1 -110.83(12)
C12 C11 C14 C13 -1.55(12)
C10 C11 C14 C13 -123.03(11)
C12 C11 C14 C1 117.55(11)
C10 C11 C14 C1 -3.93(12)
N1 C1 C14 C13 93.64(13)
C2 C1 C14 C13 -28.16(14)
C9 C1 C14 C13 -142.41(10)
N1 C1 C14 C11 -20.02(12)
C2 C1 C14 C11 -141.82(11)
C9 C1 C14 C11 103.93(11)
N1 C10 C15 C21 -64.31(15)
C11 C10 C15 C21 178.38(11)
C21 C16 C17 C18 -1.3(3)
C16 C17 C18 C19 0.1(3)
C17 C18 C19 C20 0.7(2)
C18 C19 C20 C21 -0.4(2)
C19 C20 C21 C16 -0.8(2)
C19 C20 C21 C15 176.51(13)
C17 C16 C21 C20 1.6(2)
C17 C16 C21 C15 -175.64(14)
C10 C15 C21 C20 -73.43(17)
C10 C15 C21 C16 103.74(16)
C2 C1 N1 C10 162.92(10)
C9 C1 N1 C10 -80.63(13)
C14 C1 N1 C10 38.57(12)
C15 C10 N1 C1 -167.31(10)
C11 C10 N1 C1 -40.97(12)
O3 C13 N2 C12 177.19(13)
C14 C13 N2 C12 -2.54(15)
O4 C12 N2 C13 -176.51(14)
C11 C12 N2 C13 1.50(15)
